data_2022824
loop_
_publ_author_name
'Madhan, S.'
'NizamMohideen, M.'
'Pavunkumar, Vinayagam'
'MohanaKrishnan, Arasambattu K.'

_publ_section_title
;
 Crystal-structure determination and Hirshfeld surface analysis of two new
 thiophene derivatives:
 (E)-N-{2-[2-(benzo[b]thiophen-2-yl)ethenyl]-5-fluorophenyl}benzenesulfonamide
 and
 (E)-N-{2-[2-(benzo[b]thiophen-2-yl)ethenyl]-5-fluorophenyl}-N-(but-2-yn-1-yl)benzenesulfonamide
;
_journal_coeditor_code ZN2029
_journal_issue 8
_journal_name_full 'Acta Crystallographica Section E Crystallographic Communications'
_journal_paper_doi 10.1107/S2056989023006096
_journal_volume 79
_journal_year 2023
_chemical_formula_iupac 'C26 H20 F N O2 S2'
_chemical_formula_moiety 'C26 H20 F N O2 S2'
_chemical_formula_sum 'C26 H20 F N O2 S2'
_chemical_formula_weight 461.55
_chemical_name_systematic
(<i>E</i>)-<i>N</i>-{2-[2-(Benzo[<i>b</i>]thiophen-2-yl)ethenyl]-5-fluorophenyl}-<i>N</i>-(but-2-yn-1-yl)benzenesulfonamide
_space_group_crystal_system monoclinic
_space_group_IT_number 14
_space_group_name_Hall '-P 2ybc'
_space_group_name_H-M_alt 'P 1 21/c 1'
_atom_sites_solution_hydrogens geom
_audit_creation_method SHELXL-2018/3
_cell_angle_alpha 90
_cell_angle_beta 115.179(2)
_cell_angle_gamma 90
_cell_formula_units_Z 4
_cell_length_a 9.3517(3)
_cell_length_b 31.7075(11)
_cell_length_c 8.6063(3)
_cell_measurement_reflns_used 3616
_cell_measurement_temperature 297(2)
_cell_measurement_theta_max 65.44
_cell_measurement_theta_min 2.79
_cell_volume 2309.45(14)
_computing_cell_refinement
;
SAINT (Bruker, 2016)
;
_computing_data_collection
;
APEX2 (Bruker, 2016)
;
_computing_data_reduction
;
SAINT (Bruker, 2016)
;
_computing_molecular_graphics
;
ORTEP-3 for Windows (Farrugia, 2012) and Mercury (Macrae <i>et al.</i>,
2020)
;
_computing_publication_material
;
WinGX (Farrugia, 2012), publCIF (Westrip, 2010) and PLATON
(Spek, 2020)
;
_computing_structure_refinement
;
<i>SHELXL2018/3</i> (Sheldrick, 2015)
;
_computing_structure_solution
;
<i>SHELXS2018/3</i> (Sheldrick, 2008)
;
_diffrn_ambient_temperature 297(2)
_diffrn_measured_fraction_theta_full 0.998
_diffrn_measured_fraction_theta_max 0.994
_diffrn_measurement_device_type 'Bruker D8 Venture Diffractometer'
_diffrn_measurement_method '\w and \f scans'
_diffrn_radiation_type CuK\a
_diffrn_radiation_wavelength 1.54178
_diffrn_reflns_av_R_equivalents 0.1554
_diffrn_reflns_av_unetI/netI 0.0598
_diffrn_reflns_limit_h_max 11
_diffrn_reflns_limit_h_min -11
_diffrn_reflns_limit_k_max 38
_diffrn_reflns_limit_k_min -37
_diffrn_reflns_limit_l_max 10
_diffrn_reflns_limit_l_min -10
_diffrn_reflns_number 39443
_diffrn_reflns_theta_full 67.679
_diffrn_reflns_theta_max 68.811
_diffrn_reflns_theta_min 5.226
_diffrn_source 'micro focus sealed tube'
_exptl_absorpt_coefficient_mu 2.350
_exptl_absorpt_correction_T_max 0.7531
_exptl_absorpt_correction_T_min 0.6039
_exptl_absorpt_correction_type multi-scan
_exptl_absorpt_process_details
;
(<i>SADABS</i>; Bruker, 2016)
;
_exptl_crystal_colour White
_exptl_crystal_density_diffrn 1.327
_exptl_crystal_description Solid
_exptl_crystal_F_000 960
_exptl_crystal_size_max 0.112
_exptl_crystal_size_mid 0.072
_exptl_crystal_size_min 0.016
_refine_diff_density_max 0.334
_refine_diff_density_min -0.375
_refine_ls_extinction_coef 0.0040(6)
_refine_ls_extinction_expression Fc^*^=kFc[1+0.001xFc^2^\l^3^/sin(2\q)]^-1/4^
_refine_ls_extinction_method
;
SHELXL-2018/3 (Sheldrick 2015)
;
_refine_ls_goodness_of_fit_ref 0.998
_refine_ls_hydrogen_treatment constr
_refine_ls_matrix_type full
_refine_ls_number_parameters 291
_refine_ls_number_reflns 4270
_refine_ls_number_restraints 0
_refine_ls_restrained_S_all 0.998
_refine_ls_R_factor_all 0.1353
_refine_ls_R_factor_gt 0.0659
_refine_ls_shift/su_max 0.000
_refine_ls_shift/su_mean 0.000
_refine_ls_structure_factor_coef Fsqd
_refine_ls_weighting_details 'w=1/[\s^2^(Fo^2^)+(0.1325P)^2^] where P=(Fo^2^+2Fc^2^)/3'
_refine_ls_weighting_scheme calc
_refine_ls_wR_factor_gt 0.1661
_refine_ls_wR_factor_ref 0.2324
_reflns_number_gt 2098
_reflns_number_total 4270
_reflns_threshold_expression 'I > 2\s(I)'
_cod_data_source_file zn2029sup1.cif
_cod_data_source_block II
_cod_original_sg_symbol_H-M 'P 21/c'
_cod_database_code 2022824
_shelx_space_group_comment
;
The symmetry employed for this shelxl refinement is uniquely defined
by the following loop, which should always be used as a source of
symmetry information in preference to the above space-group names.
They are only intended as comments.
;
_shelx_estimated_absorpt_t_min 0.779
_shelx_estimated_absorpt_t_max 0.963

loop_
_space_group_symop_operation_xyz
'x, y, z'
'-x, y+1/2, -z+1/2'
'-x, -y, -z'
'x, -y-1/2, z-1/2'

loop_
_atom_site_type_symbol
_atom_site_label
_atom_site_fract_x
_atom_site_fract_y
_atom_site_fract_z
_atom_site_U_iso_or_equiv
_atom_site_adp_type
_atom_site_calc_flag
_atom_site_occupancy
_atom_site_disorder_assembly
_atom_site_disorder_group
C C1 0.2549(6) 0.32808(15) -0.0285(6) 0.0669(12) Uani d 1 . .
C C2 0.2360(6) 0.33934(17) -0.1918(6) 0.0778(14) Uani d 1 . .
H H2 0.311900 0.355578 -0.207042 0.093 Uiso calc 1 . .
C C3 0.1029(7) 0.32600(17) -0.3309(7) 0.0825(15) Uani d 1 . .
H H3 0.089065 0.333320 -0.441041 0.099 Uiso calc 1 . .
C C4 -0.0110(6) 0.30184(16) -0.3096(6) 0.0763(14) Uani d 1 . .
H H4 -0.100010 0.293249 -0.405677 0.092 Uiso calc 1 . .
C C5 0.0054(6) 0.29044(15) -0.1498(6) 0.0722(13) Uani d 1 . .
H H5 -0.071951 0.274308 -0.137015 0.087 Uiso calc 1 . .
C C6 0.1408(5) 0.30337(14) -0.0042(5) 0.0626(11) Uani d 1 . .
C C7 0.1836(6) 0.29535(14) 0.1732(6) 0.0673(12) Uani d 1 . .
H H7 0.122120 0.279321 0.212083 0.081 Uiso calc 1 . .
C C8 0.3227(5) 0.31338(13) 0.2798(5) 0.0609(11) Uani d 1 . .
C C9 0.3969(6) 0.31034(15) 0.4648(6) 0.0682(12) Uani d 1 . .
H H9 0.350312 0.292242 0.514847 0.082 Uiso calc 1 . .
C C10 0.5265(6) 0.33107(14) 0.5712(6) 0.0633(12) Uani d 1 . .
H H10 0.571084 0.350331 0.523168 0.076 Uiso calc 1 . .
C C11 0.6030(5) 0.32555(13) 0.7581(5) 0.0586(11) Uani d 1 . .
C C12 0.5852(6) 0.28800(14) 0.8336(6) 0.0659(12) Uani d 1 . .
H H12 0.521274 0.266825 0.763600 0.079 Uiso calc 1 . .
C C13 0.6595(6) 0.28137(15) 1.0084(6) 0.0702(13) Uani d 1 . .
H H13 0.646816 0.256223 1.056735 0.084 Uiso calc 1 . .
C C14 0.7527(6) 0.31322(16) 1.1085(6) 0.0718(13) Uani d 1 . .
C C15 0.7743(6) 0.35085(15) 1.0435(6) 0.0694(13) Uani d 1 . .
H H15 0.836300 0.371959 1.115842 0.083 Uiso calc 1 . .
C C16 0.7016(5) 0.35672(13) 0.8677(5) 0.0585(11) Uani d 1 . .
C C17 0.6526(6) 0.45543(14) 0.9821(6) 0.0688(13) Uani d 1 . .
C C18 0.5818(8) 0.43930(18) 1.0789(7) 0.0899(17) Uani d 1 . .
H H18 0.505581 0.418355 1.033546 0.108 Uiso calc 1 . .
C C19 0.6226(9) 0.4539(2) 1.2444(9) 0.106(2) Uani d 1 . .
H H19 0.574503 0.442786 1.310278 0.128 Uiso calc 1 . .
C C20 0.7344(9) 0.4848(2) 1.3093(9) 0.109(2) Uani d 1 . .
H H20 0.762946 0.494415 1.420623 0.131 Uiso calc 1 . .
C C21 0.8042(9) 0.5017(2) 1.2151(9) 0.109(2) Uani d 1 . .
H H21 0.878624 0.523052 1.260868 0.130 Uiso calc 1 . .
C C22 0.7647(7) 0.48710(16) 1.0491(7) 0.0872(16) Uani d 1 . .
H H22 0.812980 0.498474 0.983836 0.105 Uiso calc 1 . .
C C23 0.8877(6) 0.40504(16) 0.8143(7) 0.0763(14) Uani d 1 . .
H H23A 0.925473 0.380835 0.773623 0.092 Uiso calc 1 . .
H H23B 0.882648 0.428675 0.740500 0.092 Uiso calc 1 . .
C C24 1.0039(6) 0.41494(15) 0.9891(7) 0.0764(14) Uani d 1 . .
C C25 1.0953(7) 0.42202(17) 1.1328(8) 0.0886(17) Uani d 1 . .
C C26 1.2031(8) 0.4310(2) 1.3114(8) 0.117(2) Uani d 1 . .
H H26A 1.143024 0.438114 1.374590 0.175 Uiso calc 1 . .
H H26B 1.270375 0.454214 1.315234 0.175 Uiso calc 1 . .
H H26C 1.266516 0.406545 1.361637 0.175 Uiso calc 1 . .
N N1 0.7255(4) 0.39583(10) 0.7947(5) 0.0613(10) Uani d 1 . .
O O1 0.4505(4) 0.41733(11) 0.7156(4) 0.0851(11) Uani d 1 . .
O O2 0.6400(5) 0.46681(11) 0.6790(5) 0.0949(12) Uani d 1 . .
S S1 0.40923(16) 0.34048(5) 0.16627(16) 0.0776(5) Uani d 1 . .
S S2 0.60508(16) 0.43535(4) 0.77698(15) 0.0715(4) Uani d 1 . .
F F1 0.8245(4) 0.30760(10) 1.2817(3) 0.0982(10) Uani d 1 . .

loop_
_atom_site_aniso_label
_atom_site_aniso_U_11
_atom_site_aniso_U_22
_atom_site_aniso_U_33
_atom_site_aniso_U_12
_atom_site_aniso_U_13
_atom_site_aniso_U_23
C1 0.060(3) 0.078(3) 0.063(3) -0.003(2) 0.026(2) -0.005(2)
C2 0.073(3) 0.097(4) 0.066(3) -0.005(3) 0.033(3) 0.000(3)
C3 0.080(4) 0.107(4) 0.059(3) 0.005(3) 0.029(3) -0.003(3)
C4 0.074(3) 0.089(3) 0.062(3) 0.001(3) 0.025(3) -0.013(2)
C5 0.063(3) 0.079(3) 0.066(3) -0.008(2) 0.019(2) -0.013(2)
C6 0.060(3) 0.071(3) 0.056(2) -0.001(2) 0.024(2) -0.008(2)
C7 0.065(3) 0.072(3) 0.065(3) -0.015(2) 0.028(2) -0.005(2)
C8 0.063(3) 0.064(2) 0.057(2) -0.005(2) 0.027(2) -0.003(2)
C9 0.068(3) 0.071(3) 0.061(3) -0.007(2) 0.023(2) -0.004(2)
C10 0.064(3) 0.065(3) 0.059(2) -0.001(2) 0.025(2) 0.000(2)
C11 0.057(3) 0.061(2) 0.057(2) 0.000(2) 0.024(2) 0.0004(19)
C12 0.068(3) 0.064(3) 0.066(3) -0.003(2) 0.029(2) 0.000(2)
C13 0.076(3) 0.070(3) 0.067(3) 0.000(3) 0.034(3) 0.007(2)
C14 0.079(3) 0.081(3) 0.049(2) 0.007(3) 0.021(2) 0.009(2)
C15 0.070(3) 0.070(3) 0.060(3) -0.001(2) 0.020(2) -0.001(2)
C16 0.062(3) 0.056(2) 0.057(2) 0.002(2) 0.025(2) 0.0017(18)
C17 0.076(3) 0.063(3) 0.070(3) 0.003(2) 0.033(3) -0.001(2)
C18 0.107(5) 0.085(3) 0.081(4) -0.009(3) 0.044(3) -0.010(3)
C19 0.132(6) 0.106(4) 0.096(5) 0.003(4) 0.063(4) -0.003(4)
C20 0.134(6) 0.110(5) 0.079(4) 0.016(5) 0.042(4) -0.019(4)
C21 0.119(5) 0.096(4) 0.099(5) -0.019(4) 0.034(4) -0.035(4)
C22 0.099(4) 0.072(3) 0.088(4) -0.016(3) 0.038(3) -0.014(3)
C23 0.074(3) 0.076(3) 0.081(3) -0.009(3) 0.035(3) -0.005(2)
C24 0.068(3) 0.068(3) 0.090(4) -0.008(3) 0.031(3) -0.005(3)
C25 0.081(4) 0.075(3) 0.101(4) -0.008(3) 0.030(3) -0.008(3)
C26 0.102(5) 0.123(5) 0.093(4) -0.012(4) 0.010(4) -0.015(4)
N1 0.064(2) 0.0555(19) 0.061(2) -0.0017(17) 0.0238(18) 0.0022(16)
O1 0.062(2) 0.084(2) 0.088(2) 0.0006(18) 0.0117(18) -0.0075(18)
O2 0.139(3) 0.0680(19) 0.077(2) 0.000(2) 0.045(2) 0.0174(17)
S1 0.0655(8) 0.0998(9) 0.0656(7) -0.0180(7) 0.0261(6) -0.0056(6)
S2 0.0822(9) 0.0616(6) 0.0625(7) 0.0020(6) 0.0229(6) 0.0030(5)
F1 0.114(2) 0.107(2) 0.0552(16) -0.0063(19) 0.0187(16) 0.0166(15)

loop_
_atom_type_symbol
_atom_type_description
_atom_type_scat_dispersion_real
_atom_type_scat_dispersion_imag
_atom_type_scat_source
C C 0.0181 0.0091 'International Tables Vol C Tables 4.2.6.8 and 6.1.1.4'
H H 0.0000 0.0000 'International Tables Vol C Tables 4.2.6.8 and 6.1.1.4'
N N 0.0311 0.0180 'International Tables Vol C Tables 4.2.6.8 and 6.1.1.4'
O O 0.0492 0.0322 'International Tables Vol C Tables 4.2.6.8 and 6.1.1.4'
S S 0.3331 0.5567 'International Tables Vol C Tables 4.2.6.8 and 6.1.1.4'
F F 0.0727 0.0534 'International Tables Vol C Tables 4.2.6.8 and 6.1.1.4'

loop_
_geom_angle_atom_site_label_1
_geom_angle_atom_site_label_2
_geom_angle_atom_site_label_3
_geom_angle_site_symmetry_1
_geom_angle_site_symmetry_3
_geom_angle
_geom_angle_publ_flag
C2 C1 C6 . . 121.0(4) ?
C2 C1 S1 . . 128.2(4) ?
C6 C1 S1 . . 110.8(3) ?
C3 C2 C1 . . 118.7(5) ?
C3 C2 H2 . . 120.6 ?
C1 C2 H2 . . 120.6 ?
C2 C3 C4 . . 121.1(5) ?
C2 C3 H3 . . 119.4 ?
C4 C3 H3 . . 119.4 ?
C5 C4 C3 . . 121.0(5) ?
C5 C4 H4 . . 119.5 ?
C3 C4 H4 . . 119.5 ?
C4 C5 C6 . . 119.4(5) ?
C4 C5 H5 . . 120.3 ?
C6 C5 H5 . . 120.3 ?
C1 C6 C5 . . 118.7(4) ?
C1 C6 C7 . . 111.9(4) ?
C5 C6 C7 . . 129.5(5) ?
C8 C7 C6 . . 113.6(4) ?
C8 C7 H7 . . 123.2 ?
C6 C7 H7 . . 123.2 ?
C7 C8 C9 . . 126.1(4) ?
C7 C8 S1 . . 111.7(3) ?
C9 C8 S1 . . 122.2(3) ?
C10 C9 C8 . . 126.3(5) ?
C10 C9 H9 . . 116.9 ?
C8 C9 H9 . . 116.9 ?
C9 C10 C11 . . 124.7(5) ?
C9 C10 H10 . . 117.7 ?
C11 C10 H10 . . 117.7 ?
C12 C11 C16 . . 117.4(4) ?
C12 C11 C10 . . 120.8(4) ?
C16 C11 C10 . . 121.8(4) ?
C13 C12 C11 . . 122.1(4) ?
C13 C12 H12 . . 118.9 ?
C11 C12 H12 . . 118.9 ?
C14 C13 C12 . . 117.6(4) ?
C14 C13 H13 . . 121.2 ?
C12 C13 H13 . . 121.2 ?
F1 C14 C15 . . 118.2(4) ?
F1 C14 C13 . . 118.5(4) ?
C15 C14 C13 . . 123.3(4) ?
C14 C15 C16 . . 118.4(4) ?
C14 C15 H15 . . 120.8 ?
C16 C15 H15 . . 120.8 ?
C15 C16 C11 . . 121.1(4) ?
C15 C16 N1 . . 119.7(4) ?
C11 C16 N1 . . 119.2(4) ?
C18 C17 C22 . . 119.6(5) ?
C18 C17 S2 . . 119.9(4) ?
C22 C17 S2 . . 120.4(4) ?
C17 C18 C19 . . 120.6(6) ?
C17 C18 H18 . . 119.7 ?
C19 C18 H18 . . 119.7 ?
C20 C19 C18 . . 119.1(7) ?
C20 C19 H19 . . 120.4 ?
C18 C19 H19 . . 120.4 ?
C21 C20 C19 . . 121.4(6) ?
C21 C20 H20 . . 119.3 ?
C19 C20 H20 . . 119.3 ?
C20 C21 C22 . . 119.9(6) ?
C20 C21 H21 . . 120.0 ?
C22 C21 H21 . . 120.0 ?
C17 C22 C21 . . 119.3(6) ?
C17 C22 H22 . . 120.3 ?
C21 C22 H22 . . 120.3 ?
C24 C23 N1 . . 115.7(4) ?
C24 C23 H23A . . 108.3 ?
N1 C23 H23A . . 108.3 ?
C24 C23 H23B . . 108.3 ?
N1 C23 H23B . . 108.3 ?
H23A C23 H23B . . 107.4 ?
C25 C24 C23 . . 177.7(6) ?
C24 C25 C26 . . 177.9(7) ?
C25 C26 H26A . . 109.5 ?
C25 C26 H26B . . 109.5 ?
H26A C26 H26B . . 109.5 ?
C25 C26 H26C . . 109.5 ?
H26A C26 H26C . . 109.5 ?
H26B C26 H26C . . 109.5 ?
C16 N1 C23 . . 117.3(4) ?
C16 N1 S2 . . 117.7(3) ?
C23 N1 S2 . . 119.1(3) ?
C1 S1 C8 . . 92.1(2) ?
O2 S2 O1 . . 120.6(2) ?
O2 S2 N1 . . 105.5(2) ?
O1 S2 N1 . . 105.9(2) ?
O2 S2 C17 . . 108.5(2) ?
O1 S2 C17 . . 107.5(2) ?
N1 S2 C17 . . 108.3(2) ?

loop_
_geom_bond_atom_site_label_1
_geom_bond_atom_site_label_2
_geom_bond_site_symmetry_2
_geom_bond_distance
_geom_bond_publ_flag
C1 C2 . 1.387(7) ?
C1 C6 . 1.409(7) ?
C1 S1 . 1.729(5) ?
C2 C3 . 1.376(7) ?
C2 H2 . 0.9300 ?
C3 C4 . 1.386(7) ?
C3 H3 . 0.9300 ?
C4 C5 . 1.367(7) ?
C4 H4 . 0.9300 ?
C5 C6 . 1.411(6) ?
C5 H5 . 0.9300 ?
C6 C7 . 1.426(6) ?
C7 C8 . 1.358(6) ?
C7 H7 . 0.9300 ?
C8 C9 . 1.444(6) ?
C8 S1 . 1.738(5) ?
C9 C10 . 1.340(6) ?
C9 H9 . 0.9300 ?
C10 C11 . 1.466(6) ?
C10 H10 . 0.9300 ?
C11 C12 . 1.400(6) ?
C11 C16 . 1.406(6) ?
C12 C13 . 1.378(6) ?
C12 H12 . 0.9300 ?
C13 C14 . 1.372(7) ?
C13 H13 . 0.9300 ?
C14 F1 . 1.361(5) ?
C14 C15 . 1.369(7) ?
C15 C16 . 1.382(6) ?
C15 H15 . 0.9300 ?
C16 N1 . 1.450(5) ?
C17 C18 . 1.365(7) ?
C17 C22 . 1.387(7) ?
C17 S2 . 1.747(5) ?
C18 C19 . 1.388(8) ?
C18 H18 . 0.9300 ?
C19 C20 . 1.368(9) ?
C19 H19 . 0.9300 ?
C20 C21 . 1.349(9) ?
C20 H20 . 0.9300 ?
C21 C22 . 1.394(8) ?
C21 H21 . 0.9300 ?
C22 H22 . 0.9300 ?
C23 C24 . 1.467(7) ?
C23 N1 . 1.483(6) ?
C23 H23A . 0.9700 ?
C23 H23B . 0.9700 ?
C24 C25 . 1.188(7) ?
C25 C26 . 1.464(8) ?
C26 H26A . 0.9600 ?
C26 H26B . 0.9600 ?
C26 H26C . 0.9600 ?
N1 S2 . 1.648(4) ?
O1 S2 . 1.431(4) ?
O2 S2 . 1.431(4) ?

loop_
_geom_hbond_atom_site_label_D
_geom_hbond_atom_site_label_H
_geom_hbond_atom_site_label_A
_geom_hbond_site_symmetry_A
_geom_hbond_distance_DH
_geom_hbond_distance_HA
_geom_hbond_distance_DA
_geom_hbond_angle_DHA
_geom_hbond_publ_flag
C2 H2 O1 1_554 0.93 2.59 3.483(7) 162.0 yes
C4 H4 F1 1_453 0.93 2.52 3.188(6) 129.5 yes
C18 H18 S1 1_556 0.93 3.01 3.744(6) 136.5 yes
C23 H23A Cg1 1_656 0.93 2.69 3.566(6) 151 yes

loop_
_geom_torsion_atom_site_label_1
_geom_torsion_atom_site_label_2
_geom_torsion_atom_site_label_3
_geom_torsion_atom_site_label_4
_geom_torsion_site_symmetry_1
_geom_torsion_site_symmetry_2
_geom_torsion_site_symmetry_3
_geom_torsion_site_symmetry_4
_geom_torsion
_geom_torsion_publ_flag
C6 C1 C2 C3 . . . . 0.2(8) ?
S1 C1 C2 C3 . . . . 180.0(4) ?
C1 C2 C3 C4 . . . . 0.1(8) ?
C2 C3 C4 C5 . . . . -0.1(8) ?
C3 C4 C5 C6 . . . . -0.2(8) ?
C2 C1 C6 C5 . . . . -0.5(7) ?
S1 C1 C6 C5 . . . . 179.7(4) ?
C2 C1 C6 C7 . . . . 179.8(5) ?
S1 C1 C6 C7 . . . . -0.1(5) ?
C4 C5 C6 C1 . . . . 0.5(7) ?
C4 C5 C6 C7 . . . . -179.8(5) ?
C1 C6 C7 C8 . . . . 0.6(6) ?
C5 C6 C7 C8 . . . . -179.0(5) ?
C6 C7 C8 C9 . . . . -179.2(4) ?
C6 C7 C8 S1 . . . . -0.9(5) ?
C7 C8 C9 C10 . . . . -173.6(5) ?
S1 C8 C9 C10 . . . . 8.3(7) ?
C8 C9 C10 C11 . . . . -176.8(4) ?
C9 C10 C11 C12 . . . . 24.6(7) ?
C9 C10 C11 C16 . . . . -158.0(5) ?
C16 C11 C12 C13 . . . . 0.5(7) ?
C10 C11 C12 C13 . . . . 178.0(5) ?
C11 C12 C13 C14 . . . . 0.2(7) ?
C12 C13 C14 F1 . . . . 178.7(4) ?
C12 C13 C14 C15 . . . . 0.4(8) ?
F1 C14 C15 C16 . . . . -180.0(4) ?
C13 C14 C15 C16 . . . . -1.6(8) ?
C14 C15 C16 C11 . . . . 2.4(7) ?
C14 C15 C16 N1 . . . . -178.4(4) ?
C12 C11 C16 C15 . . . . -1.8(7) ?
C10 C11 C16 C15 . . . . -179.3(4) ?
C12 C11 C16 N1 . . . . 179.0(4) ?
C10 C11 C16 N1 . . . . 1.5(7) ?
C22 C17 C18 C19 . . . . -0.9(9) ?
S2 C17 C18 C19 . . . . 177.7(5) ?
C17 C18 C19 C20 . . . . 0.3(10) ?
C18 C19 C20 C21 . . . . 0.8(11) ?
C19 C20 C21 C22 . . . . -1.1(11) ?
C18 C17 C22 C21 . . . . 0.6(9) ?
S2 C17 C22 C21 . . . . -178.0(5) ?
C20 C21 C22 C17 . . . . 0.5(10) ?
C15 C16 N1 C23 . . . . 64.9(6) ?
C11 C16 N1 C23 . . . . -115.9(5) ?
C15 C16 N1 S2 . . . . -87.9(5) ?
C11 C16 N1 S2 . . . . 91.3(5) ?
C24 C23 N1 C16 . . . . -69.7(5) ?
C24 C23 N1 S2 . . . . 82.7(5) ?
C2 C1 S1 C8 . . . . 179.8(5) ?
C6 C1 S1 C8 . . . . -0.4(4) ?
C7 C8 S1 C1 . . . . 0.7(4) ?
C9 C8 S1 C1 . . . . 179.1(4) ?
C16 N1 S2 O2 . . . . -171.5(3) ?
C23 N1 S2 O2 . . . . 36.2(4) ?
C16 N1 S2 O1 . . . . -42.6(4) ?
C23 N1 S2 O1 . . . . 165.2(3) ?
C16 N1 S2 C17 . . . . 72.5(4) ?
C23 N1 S2 C17 . . . . -79.8(4) ?
C18 C17 S2 O2 . . . . 156.6(5) ?
C22 C17 S2 O2 . . . . -24.9(5) ?
C18 C17 S2 O1 . . . . 24.6(5) ?
C22 C17 S2 O1 . . . . -156.9(4) ?
C18 C17 S2 N1 . . . . -89.4(5) ?
C22 C17 S2 N1 . . . . 89.1(4) ?

_cod_database_fobs_code 2022824
